data_7054592
loop_
_publ_author_name
'Ragab, Sherif Shaban'
'Swaminathan, Subramani'
'Garcia-Amor\'os, Jaume'
'Captain, Burjor'
'Raymo, Fran\,cisco M.'

_publ_section_title
;
 Bimolecular photoactivation of NBD fluorescence
;
_journal_issue 3
_journal_name_full 'New J. Chem.'
_journal_page_first 1570
_journal_paper_doi 10.1039/C4NJ01983K
_journal_volume 39
_journal_year 2015
_chemical_formula_sum 'C16 H17 N O4 S'
_chemical_formula_weight 319.37
_chemical_name_systematic
; 
 ? 
;
_space_group_IT_number 14
_symmetry_cell_setting monoclinic
_symmetry_space_group_name_Hall '-P 2ybc'
_symmetry_space_group_name_H-M 'P 1 21/c 1'
_atom_sites_solution_hydrogens geom
_atom_sites_solution_primary direct
_atom_sites_solution_secondary difmap
_audit_creation_method SHELXL-97
_audit_update_record
;
2014-11-06 deposited with the CCDC.
2014-12-11 downloaded from the CCDC.
;
_cell_angle_alpha 90.00
_cell_angle_beta 110.8510(10)
_cell_angle_gamma 90.00
_cell_formula_units_Z 4
_cell_length_a 15.7805(9)
_cell_length_b 5.0908(3)
_cell_length_c 21.0600(13)
_cell_measurement_reflns_used 4566
_cell_measurement_temperature 296(2)
_cell_measurement_theta_max 28.21
_cell_measurement_theta_min 2.76
_cell_volume 1581.06(16)
_computing_cell_refinement 'SAINT+  V7.46A (Bruker, 2007)'
_computing_data_collection 'APEX2 v2.2-0 (Bruker, 2007)'
_computing_data_reduction 'SAINT+  V7.46A (Bruker, 2007)'
_computing_molecular_graphics 'XSHELL v4.02 (Bruker, 2000)'
_computing_publication_material 'XCIF v6.12 (Bruker, 2001)'
_computing_structure_refinement 'SHELXL-97 (Sheldrick, 2008)'
_computing_structure_solution 'SHELXS-97 (Sheldrick, 2008)'
_diffrn_ambient_temperature 296(2)
_diffrn_measured_fraction_theta_full 0.999
_diffrn_measured_fraction_theta_max 0.999
_diffrn_measurement_device_type 'Bruker SMART APEX2 CCD diffractometer'
_diffrn_measurement_method 'omega scans'
_diffrn_radiation_monochromator graphite
_diffrn_radiation_source 'fine-focus sealed tube'
_diffrn_radiation_type MoK\a
_diffrn_radiation_wavelength 0.71073
_diffrn_reflns_av_R_equivalents 0.0255
_diffrn_reflns_av_sigmaI/netI 0.0248
_diffrn_reflns_limit_h_max 20
_diffrn_reflns_limit_h_min -20
_diffrn_reflns_limit_k_max 6
_diffrn_reflns_limit_k_min -6
_diffrn_reflns_limit_l_max 27
_diffrn_reflns_limit_l_min -27
_diffrn_reflns_number 15173
_diffrn_reflns_theta_full 28.00
_diffrn_reflns_theta_max 28.00
_diffrn_reflns_theta_min 1.38
_exptl_absorpt_coefficient_mu 0.222
_exptl_absorpt_correction_T_max 0.9912
_exptl_absorpt_correction_T_min 0.9245
_exptl_absorpt_correction_type multi-scan
_exptl_absorpt_process_details '(SADABS 2007/4 Bruker)'
_exptl_crystal_colour Yellow
_exptl_crystal_density_diffrn 1.342
_exptl_crystal_density_method 'not measured'
_exptl_crystal_description Plate
_exptl_crystal_F_000 672
_exptl_crystal_size_max 0.36
_exptl_crystal_size_mid 0.22
_exptl_crystal_size_min 0.04
_refine_diff_density_max 0.227
_refine_diff_density_min -0.161
_refine_diff_density_rms 0.033
_refine_ls_extinction_method none
_refine_ls_goodness_of_fit_ref 1.038
_refine_ls_hydrogen_treatment constr
_refine_ls_matrix_type full
_refine_ls_number_parameters 202
_refine_ls_number_reflns 3809
_refine_ls_number_restraints 0
_refine_ls_restrained_S_all 1.038
_refine_ls_R_factor_all 0.0523
_refine_ls_R_factor_gt 0.0380
_refine_ls_shift/su_max 0.003
_refine_ls_shift/su_mean 0.000
_refine_ls_structure_factor_coef Fsqd
_refine_ls_weighting_details 'calc w=1/[\s^2^(Fo^2^)+(0.0408P)^2^+0.4170P] where P=(Fo^2^+2Fc^2^)/3'
_refine_ls_weighting_scheme calc
_refine_ls_wR_factor_gt 0.0949
_refine_ls_wR_factor_ref 0.1034
_reflns_number_gt 2912
_reflns_number_total 3809
_reflns_threshold_expression >2sigma(I)
_cod_data_source_file c4nj01983k2.cif
_cod_data_source_block collect_0m
_cod_depositor_comments
;
The following automatic conversions were performed:

'_symmetry_cell_setting' value 'Monoclinic' changed to 'monoclinic'
according to
/usr/data/users/saulius/crontab/automatic-downloads/rss-feeds/RSC/lib/dictionaries/cif_core.dic
dictionary named 'cif_core.dic' version 2.4.2 from 2011-04-26.

Automatic conversion script
Id: cif_fix_values 2935 2014-11-11 08:27:57Z andrius 

 Adding full bibliography for 7054592.cif.
;
_cod_original_sg_symbol_H-M P2(1)/c
_cod_database_code 7054592

loop_
_symmetry_equiv_pos_as_xyz
'x, y, z'
'-x, y+1/2, -z+1/2'
'-x, -y, -z'
'x, -y-1/2, z-1/2'

loop_
_atom_site_label
_atom_site_type_symbol
_atom_site_fract_x
_atom_site_fract_y
_atom_site_fract_z
_atom_site_U_iso_or_equiv
_atom_site_adp_type
_atom_site_occupancy
_atom_site_symmetry_multiplicity
_atom_site_calc_flag
_atom_site_refinement_flags
S1 S 0.39156(3) 0.31316(8) 0.43693(2) 0.05223(13) Uani 1 1 d .
C9 C 0.24822(10) 0.5458(3) 0.46000(7) 0.0411(3) Uani 1 1 d .
O1 O 0.06011(7) 0.8977(2) 0.33072(6) 0.0583(3) Uani 1 1 d .
C10 C 0.20149(10) 0.7264(3) 0.40961(7) 0.0420(3) Uani 1 1 d .
H10 H 0.2347 0.8475 0.3949 0.050 Uiso 1 1 calc R
C11 C 0.10823(10) 0.7318(3) 0.38085(7) 0.0449(3) Uani 1 1 d .
C1 C 0.38181(10) 0.4961(3) 0.36279(8) 0.0453(3) Uani 1 1 d .
C14 C 0.19497(11) 0.3739(3) 0.48098(7) 0.0456(3) Uani 1 1 d .
C8 C 0.34989(10) 0.5508(3) 0.48389(7) 0.0455(3) Uani 1 1 d .
H8A H 0.3748 0.5099 0.5320 0.055 Uiso 1 1 calc R
H8B H 0.3701 0.7255 0.4775 0.055 Uiso 1 1 calc R
N1 N 0.23532(12) 0.1757(3) 0.53345(7) 0.0578(4) Uani 1 1 d .
C13 C 0.10055(11) 0.3780(3) 0.45343(8) 0.0518(4) Uani 1 1 d .
H13 H 0.0673 0.2617 0.4694 0.062 Uiso 1 1 calc R
C12 C 0.05657(10) 0.5526(4) 0.40294(8) 0.0508(4) Uani 1 1 d .
O2 O -0.03482(8) 0.5695(3) 0.37077(7) 0.0713(4) Uani 1 1 d .
O3 O 0.31483(10) 0.1165(3) 0.54833(7) 0.0707(4) Uani 1 1 d .
C4 C 0.37208(12) 0.7595(3) 0.24344(9) 0.0541(4) Uani 1 1 d .
C6 C 0.32062(12) 0.4191(4) 0.30007(8) 0.0556(4) Uani 1 1 d .
H6 H 0.2822 0.2777 0.2974 0.067 Uiso 1 1 calc R
C2 C 0.43760(11) 0.7083(3) 0.36538(8) 0.0524(4) Uani 1 1 d .
H2 H 0.4788 0.7645 0.4069 0.063 Uiso 1 1 calc R
O4 O 0.18649(11) 0.0741(3) 0.56033(8) 0.0949(5) Uani 1 1 d .
C15 C 0.11027(13) 1.0622(4) 0.30161(9) 0.0645(5) Uani 1 1 d .
H15A H 0.1485 1.1780 0.3358 0.097 Uiso 1 1 calc R
H15B H 0.0689 1.1639 0.2654 0.097 Uiso 1 1 calc R
H15C H 0.1470 0.9550 0.2841 0.097 Uiso 1 1 calc R
C16 C -0.08863(14) 0.3642(5) 0.38334(12) 0.0831(7) Uani 1 1 d .
H16A H -0.0689 0.1979 0.3722 0.125 Uiso 1 1 calc R
H16B H -0.1512 0.3915 0.3558 0.125 Uiso 1 1 calc R
H16C H -0.0820 0.3655 0.4305 0.125 Uiso 1 1 calc R
C3 C 0.43230(12) 0.8370(4) 0.30643(10) 0.0599(4) Uani 1 1 d .
H3 H 0.4702 0.9796 0.3090 0.072 Uiso 1 1 calc R
C5 C 0.31602(12) 0.5497(4) 0.24155(8) 0.0583(4) Uani 1 1 d .
H5 H 0.2743 0.4952 0.2000 0.070 Uiso 1 1 calc R
C7 C 0.36810(16) 0.8980(4) 0.17885(10) 0.0779(6) Uani 1 1 d .
H7A H 0.3374 0.7883 0.1404 0.117 Uiso 1 1 calc R
H7B H 0.4286 0.9329 0.1804 0.117 Uiso 1 1 calc R
H7C H 0.3358 1.0606 0.1748 0.117 Uiso 1 1 calc R

loop_
_atom_site_aniso_label
_atom_site_aniso_U_11
_atom_site_aniso_U_22
_atom_site_aniso_U_33
_atom_site_aniso_U_23
_atom_site_aniso_U_13
_atom_site_aniso_U_12
S1 0.0621(3) 0.0446(2) 0.0524(2) 0.00349(18) 0.02331(19) 0.00959(19)
C9 0.0502(8) 0.0388(8) 0.0355(7) -0.0057(6) 0.0165(6) -0.0016(6)
O1 0.0494(6) 0.0612(7) 0.0556(7) 0.0089(6) 0.0079(5) -0.0007(6)
C10 0.0467(8) 0.0395(8) 0.0403(7) -0.0017(6) 0.0161(6) -0.0050(6)
C11 0.0480(8) 0.0443(8) 0.0404(7) -0.0031(6) 0.0134(6) -0.0019(7)
C1 0.0456(8) 0.0441(8) 0.0492(8) -0.0013(7) 0.0206(7) 0.0053(7)
C14 0.0601(9) 0.0432(8) 0.0359(7) -0.0011(6) 0.0200(7) -0.0035(7)
C8 0.0486(8) 0.0442(8) 0.0408(7) -0.0041(6) 0.0122(6) -0.0009(7)
N1 0.0804(11) 0.0516(8) 0.0432(7) 0.0032(6) 0.0243(7) -0.0048(8)
C13 0.0604(10) 0.0546(9) 0.0480(8) -0.0040(7) 0.0286(8) -0.0129(8)
C12 0.0438(8) 0.0602(10) 0.0496(8) -0.0081(8) 0.0180(7) -0.0082(7)
O2 0.0453(6) 0.0901(10) 0.0764(8) 0.0027(8) 0.0191(6) -0.0119(7)
O3 0.0827(10) 0.0628(8) 0.0622(8) 0.0148(6) 0.0203(7) 0.0108(7)
C4 0.0607(10) 0.0521(10) 0.0555(9) 0.0021(8) 0.0281(8) 0.0084(8)
C6 0.0566(10) 0.0546(10) 0.0551(9) -0.0060(8) 0.0193(8) -0.0098(8)
C2 0.0475(9) 0.0513(9) 0.0547(9) -0.0030(8) 0.0136(7) -0.0015(7)
O4 0.1063(12) 0.1045(12) 0.0857(10) 0.0431(9) 0.0485(9) -0.0049(10)
C15 0.0711(11) 0.0632(11) 0.0536(10) 0.0151(9) 0.0154(9) 0.0022(9)
C16 0.0571(11) 0.1070(18) 0.0923(15) -0.0144(13) 0.0352(11) -0.0295(12)
C3 0.0578(10) 0.0535(10) 0.0713(11) 0.0026(9) 0.0264(9) -0.0067(8)
C5 0.0643(10) 0.0612(11) 0.0460(9) -0.0054(8) 0.0154(8) -0.0020(9)
C7 0.1010(16) 0.0754(14) 0.0672(12) 0.0132(10) 0.0422(12) 0.0065(12)

loop_
_atom_type_symbol
_atom_type_description
_atom_type_scat_dispersion_real
_atom_type_scat_dispersion_imag
_atom_type_scat_source
C C 0.0033 0.0016 'International Tables Vol C Tables 4.2.6.8 and 6.1.1.4'
H H 0.0000 0.0000 'International Tables Vol C Tables 4.2.6.8 and 6.1.1.4'
N N 0.0061 0.0033 'International Tables Vol C Tables 4.2.6.8 and 6.1.1.4'
O O 0.0106 0.0060 'International Tables Vol C Tables 4.2.6.8 and 6.1.1.4'
S S 0.1246 0.1234 'International Tables Vol C Tables 4.2.6.8 and 6.1.1.4'

loop_
_geom_angle_atom_site_label_1
_geom_angle_atom_site_label_2
_geom_angle_atom_site_label_3
_geom_angle
C1 S1 C8 101.15(7)
C14 C9 C10 116.08(14)
C14 C9 C8 126.82(14)
C10 C9 C8 117.06(13)
C11 O1 C15 117.17(13)
C11 C10 C9 122.59(14)
O1 C11 C10 124.75(14)
O1 C11 C12 115.57(14)
C10 C11 C12 119.67(14)
C2 C1 C6 118.43(15)
C2 C1 S1 121.35(12)
C6 C1 S1 120.14(13)
C9 C14 C13 122.43(14)
C9 C14 N1 121.60(14)
C13 C14 N1 115.96(14)
C9 C8 S1 110.79(10)
O3 N1 O4 122.54(16)
O3 N1 C14 119.75(14)
O4 N1 C14 117.71(17)
C12 C13 C14 120.26(14)
O2 C12 C13 125.57(15)
O2 C12 C11 115.49(15)
C13 C12 C11 118.93(14)
C12 O2 C16 117.14(16)
C5 C4 C3 117.55(16)
C5 C4 C7 120.94(17)
C3 C4 C7 121.51(17)
C5 C6 C1 120.82(16)
C3 C2 C1 120.12(16)
C2 C3 C4 121.84(17)
C4 C5 C6 121.23(16)

loop_
_geom_bond_atom_site_label_1
_geom_bond_atom_site_label_2
_geom_bond_distance
S1 C1 1.7771(16)
S1 C8 1.8267(15)
C9 C14 1.390(2)
C9 C10 1.399(2)
C9 C8 1.501(2)
O1 C11 1.3540(18)
O1 C15 1.431(2)
C10 C11 1.378(2)
C11 C12 1.408(2)
C1 C2 1.382(2)
C1 C6 1.387(2)
C14 C13 1.393(2)
C14 N1 1.464(2)
N1 O3 1.2179(19)
N1 O4 1.2217(19)
C13 C12 1.370(2)
C12 O2 1.3603(19)
O2 C16 1.429(2)
C4 C5 1.378(3)
C4 C3 1.386(2)
C4 C7 1.513(2)
C6 C5 1.379(2)
C2 C3 1.380(2)
